data_7011521
loop_
_publ_author_name
'An, Jin'
'van Niekerk, Lizette'
'Esterhuysen, Catharine'
'Raubenheimer, Helgard G.'

_publ_section_title
;
 Mono- and bi-dentate Group 6-coordinated and titanium-containing
 isocyanide ligands prepared from benzoxazole
;
_journal_issue 11
_journal_name_full 'Journal of the Chemical Society, Dalton Transactions'
_journal_page_first 2386
_journal_paper_doi 10.1039/b200859a
_journal_year 2002
_chemical_formula_moiety 'C22 H14 Cl Cr N O6 Ti'
_chemical_formula_sum 'C22 H14 Cl Cr N O6 Ti'
_chemical_formula_weight 523.69
_chemical_name_systematic
;
2-{\h^5^-Dicyclopentadienyl(chloro)titanium(IV))oxyphenyl}isocyanide
pentacarbonylchromium(0)
;
_space_group_IT_number 15
_symmetry_cell_setting monoclinic
_symmetry_space_group_name_Hall '-C 2yc'
_symmetry_space_group_name_H-M 'C 1 2/c 1'
_atom_sites_solution_hydrogens geom
_atom_sites_solution_primary heavy
_atom_sites_solution_secondary difmap
_audit_creation_method SHELXL-97
_cell_angle_alpha 90.000
_cell_angle_beta 99.044(2)
_cell_angle_gamma 90.000
_cell_formula_units_Z 8
_cell_length_a 25.700(1)
_cell_length_b 10.426(1)
_cell_length_c 16.804(2)
_cell_measurement_reflns_used 3351
_cell_measurement_temperature 176(2)
_cell_measurement_theta_max 26.00
_cell_measurement_theta_min 2.45
_cell_volume 4446.6(7)
_computing_cell_refinement 'DENZO-SMN (Otwinowski & Minor, 1997)'
_computing_data_collection 'COLLECT (Nonius, 1998)'
_computing_data_reduction 'DENZO-SMN (Otwinowski & Minor, 1997)'
_computing_molecular_graphics 'ORTEP-III for Windows (Farrugia,1997)'
_computing_publication_material 'SHELX-97 (Sheldrick, 1997)'
_computing_structure_refinement 'SHELXL-97 (Sheldrick, 1997)'
_computing_structure_solution 'SHELXS-97 (Sheldrick, 1990)'
_diffrn_ambient_temperature 176(2)
_diffrn_measurement_device_type 'Nonius Kappa CCD'
_diffrn_measurement_method '\f and \w scans to fill Ewald sphere'
_diffrn_radiation_monochromator graphite
_diffrn_radiation_source 'fine-focus sealed tube'
_diffrn_radiation_type MoK\a
_diffrn_radiation_wavelength 0.71073
_diffrn_reflns_av_R_equivalents 0.0229
_diffrn_reflns_av_sigmaI/netI 0.0339
_diffrn_reflns_limit_h_max 31
_diffrn_reflns_limit_h_min -31
_diffrn_reflns_limit_k_max 12
_diffrn_reflns_limit_k_min -12
_diffrn_reflns_limit_l_max 20
_diffrn_reflns_limit_l_min -20
_diffrn_reflns_number 10123
_diffrn_reflns_theta_max 26.00
_diffrn_reflns_theta_min 2.45
_exptl_absorpt_coefficient_mu 1.006
_exptl_absorpt_correction_T_max 0.86
_exptl_absorpt_correction_T_min 0.72
_exptl_absorpt_correction_type empirical
_exptl_absorpt_process_details 'Scalepack (Otwinowski & Minor, 1997)'
_exptl_crystal_colour orange-red
_exptl_crystal_density_diffrn 1.565
_exptl_crystal_density_method 'not measured'
_exptl_crystal_description prism
_exptl_crystal_F_000 2112
_exptl_crystal_size_max 0.35
_exptl_crystal_size_mid 0.25
_exptl_crystal_size_min 0.15
_refine_diff_density_max 0.260
_refine_diff_density_min -0.436
_refine_diff_density_rms 0.058
_refine_ls_extinction_method none
_refine_ls_goodness_of_fit_ref 1.043
_refine_ls_hydrogen_treatment constr
_refine_ls_matrix_type full
_refine_ls_number_parameters 289
_refine_ls_number_reflns 4163
_refine_ls_number_restraints 0
_refine_ls_restrained_S_all 1.043
_refine_ls_R_factor_all 0.0477
_refine_ls_R_factor_gt 0.0350
_refine_ls_shift/su_max 0.018
_refine_ls_shift/su_mean 0.003
_refine_ls_structure_factor_coef Fsqd
_refine_ls_weighting_details 'calc w=1/[\s^2^(Fo^2^)+(0.0536P)^2^+3.4078P] where P=(Fo^2^+2Fc^2^)/3'
_refine_ls_weighting_scheme calc
_refine_ls_wR_factor_gt 0.0943
_refine_ls_wR_factor_ref 0.1020
_reflns_number_gt 3356
_reflns_number_total 4163
_reflns_threshold_expression >2sigma(I)
_cod_data_source_file b200859a.txt
_cod_data_source_block 1
_cod_original_sg_symbol_H-M C2/c
_cod_original_formula_sum 'C22 H14 Cl1 Cr1 N1 O6 Ti1'
_cod_database_code 7011521

loop_
_symmetry_equiv_pos_as_xyz
'x, y, z'
'-x, y, -z+1/2'
'x+1/2, y+1/2, z'
'-x+1/2, y+1/2, -z+1/2'
'-x, -y, -z'
'x, -y, z-1/2'
'-x+1/2, -y+1/2, -z'
'x+1/2, -y+1/2, z-1/2'

loop_
_atom_site_label
_atom_site_type_symbol
_atom_site_fract_x
_atom_site_fract_y
_atom_site_fract_z
_atom_site_U_iso_or_equiv
_atom_site_adp_type
_atom_site_occupancy
_atom_site_symmetry_multiplicity
_atom_site_calc_flag
_atom_site_refinement_flags
_atom_site_disorder_assembly
_atom_site_disorder_group
Ti Ti 0.314762(15) 0.26190(3) 0.16796(2) 0.02185(12) Uani 1 1 d . . .
Cr Cr 0.455726(14) 0.24566(3) -0.09132(2) 0.03048(12) Uani 1 1 d . . .
Cl Cl 0.22647(2) 0.29739(7) 0.18836(4) 0.04512(19) Uani 1 1 d . . .
O6 O 0.31251(6) 0.37814(13) 0.08006(8) 0.0288(4) Uani 1 1 d . . .
N N 0.38422(7) 0.44276(18) -0.01629(11) 0.0301(4) Uani 1 1 d . . .
C7 C 0.35658(8) 0.5385(2) 0.01756(12) 0.0252(5) Uani 1 1 d . . .
C8 C 0.31952(8) 0.50189(19) 0.06573(12) 0.0241(5) Uani 1 1 d . . .
O2 O 0.39895(9) 0.2773(2) -0.26347(12) 0.0601(6) Uani 1 1 d . . .
C4 C 0.49189(10) 0.2202(3) 0.01533(17) 0.0448(7) Uani 1 1 d . . .
O3 O 0.38617(9) 0.01472(19) -0.07677(13) 0.0636(6) Uani 1 1 d . . .
C2 C 0.41883(10) 0.2672(2) -0.19853(17) 0.0374(6) Uani 1 1 d . . .
C12 C 0.36610(9) 0.6667(2) 0.00248(13) 0.0309(5) Uani 1 1 d . . .
H9 H 0.3921 0.6893 -0.0294 0.037 Uiso 1 1 calc R . .
C6 C 0.40805(9) 0.3668(2) -0.04564(14) 0.0306(5) Uani 1 1 d . . .
C17 C 0.29491(12) 0.0407(2) 0.16952(16) 0.0441(7) Uani 1 1 d . . .
H17 H 0.2787 0.0092 0.2127 0.053 Uiso 1 1 calc R . .
C3 C 0.41167(10) 0.1033(2) -0.08103(15) 0.0395(6) Uani 1 1 d . . .
O5 O 0.52048(8) 0.4806(2) -0.11938(13) 0.0651(6) Uani 1 1 d . . .
C20 C 0.39821(11) 0.2798(3) 0.24881(17) 0.0473(7) Uani 1 1 d . . .
H20 H 0.4268 0.2321 0.2342 0.057 Uiso 1 1 calc R . .
C9 C 0.29001(9) 0.5984(2) 0.09494(14) 0.0334(5) Uani 1 1 d . . .
H6 H 0.2634 0.5769 0.1259 0.040 Uiso 1 1 calc R . .
O1 O 0.53266(9) 0.0669(2) -0.15304(14) 0.0715(7) Uani 1 1 d . . .
C13 C 0.34884(11) 0.0489(2) 0.16850(16) 0.0438(7) Uani 1 1 d . . .
H13 H 0.3760 0.0203 0.2097 0.053 Uiso 1 1 calc R . .
O4 O 0.51322(9) 0.2029(2) 0.07860(14) 0.0733(7) Uani 1 1 d . . .
C10 C 0.29964(11) 0.7261(2) 0.07859(15) 0.0371(6) Uani 1 1 d . . .
H11 H 0.2794 0.7911 0.0989 0.045 Uiso 1 1 calc R . .
C16 C 0.26878(10) 0.0871(2) 0.09584(16) 0.0416(6) Uani 1 1 d . . .
H16 H 0.2317 0.0911 0.0799 0.050 Uiso 1 1 calc R . .
C1 C 0.50392(11) 0.1354(3) -0.12979(17) 0.0454(7) Uani 1 1 d . . .
C18 C 0.33963(10) 0.4394(2) 0.25867(14) 0.0394(6) Uani 1 1 d . . .
H18 H 0.3214 0.5188 0.2514 0.047 Uiso 1 1 calc R . .
C5 C 0.49714(10) 0.3910(3) -0.10789(16) 0.0415(6) Uani 1 1 d . . .
C14 C 0.35592(10) 0.1067(2) 0.09609(15) 0.0392(6) Uani 1 1 d . . .
H14 H 0.3887 0.1289 0.0806 0.047 Uiso 1 1 calc R . .
C22 C 0.32710(11) 0.3369(3) 0.30511(14) 0.0422(6) Uani 1 1 d . . .
H22 H 0.2991 0.3347 0.3359 0.051 Uiso 1 1 calc R . .
C19 C 0.38363(10) 0.4052(3) 0.22469(15) 0.0446(7) Uani 1 1 d . . .
H19 H 0.4009 0.4580 0.1908 0.054 Uiso 1 1 calc R . .
C15 C 0.30618(11) 0.1261(2) 0.05034(15) 0.0377(6) Uani 1 1 d . . .
H15 H 0.2993 0.1602 -0.0027 0.045 Uiso 1 1 calc R . .
C21 C 0.36250(13) 0.2382(3) 0.29869(16) 0.0487(8) Uani 1 1 d . . .
H21 H 0.3626 0.1566 0.3237 0.058 Uiso 1 1 calc R . .
C11 C 0.33772(11) 0.7607(2) 0.03382(16) 0.0379(6) Uani 1 1 d . . .
H10 H 0.3444 0.8486 0.0246 0.046 Uiso 1 1 calc R . .

loop_
_atom_site_aniso_label
_atom_site_aniso_U_11
_atom_site_aniso_U_22
_atom_site_aniso_U_33
_atom_site_aniso_U_23
_atom_site_aniso_U_13
_atom_site_aniso_U_12
Ti 0.0251(2) 0.0190(2) 0.0218(2) 0.00109(14) 0.00474(16) -0.00062(15)
Cr 0.02532(19) 0.0301(2) 0.0372(2) -0.00109(16) 0.00881(17) 0.00164(15)
Cl 0.0315(3) 0.0528(4) 0.0542(4) -0.0162(3) 0.0164(3) -0.0011(3)
O6 0.0384(9) 0.0193(8) 0.0281(8) 0.0027(6) 0.0038(7) -0.0034(6)
N 0.0311(10) 0.0298(11) 0.0298(10) -0.0036(8) 0.0053(8) -0.0007(8)
C7 0.0291(11) 0.0216(11) 0.0240(11) -0.0030(9) 0.0015(9) 0.0004(9)
C8 0.0296(11) 0.0175(10) 0.0241(11) 0.0005(8) 0.0011(9) -0.0027(8)
O2 0.0711(15) 0.0599(13) 0.0448(12) -0.0072(10) -0.0047(11) 0.0184(11)
C4 0.0342(14) 0.0496(16) 0.0497(17) 0.0076(13) 0.0037(12) -0.0029(12)
O3 0.0840(16) 0.0426(12) 0.0729(14) -0.0220(10) 0.0391(12) -0.0236(11)
C2 0.0349(13) 0.0309(13) 0.0471(16) -0.0053(11) 0.0084(12) 0.0089(10)
C12 0.0356(12) 0.0293(12) 0.0265(12) 0.0054(10) 0.0011(10) -0.0079(10)
C6 0.0291(11) 0.0297(12) 0.0332(13) -0.0005(10) 0.0056(10) -0.0044(10)
C17 0.0711(19) 0.0196(12) 0.0466(16) 0.0023(11) 0.0248(14) -0.0064(12)
C3 0.0460(15) 0.0331(13) 0.0436(15) -0.0126(12) 0.0196(12) -0.0010(12)
O5 0.0513(12) 0.0600(14) 0.0847(16) 0.0083(12) 0.0127(11) -0.0222(11)
C20 0.0322(13) 0.0607(18) 0.0439(16) -0.0076(14) -0.0096(12) 0.0061(13)
C9 0.0387(13) 0.0308(12) 0.0320(12) -0.0002(10) 0.0098(10) 0.0022(11)
O1 0.0613(14) 0.0644(14) 0.0981(18) 0.0083(13) 0.0413(13) 0.0296(12)
C13 0.0607(17) 0.0248(12) 0.0432(15) -0.0009(11) -0.0001(13) 0.0183(12)
O4 0.0653(14) 0.0883(17) 0.0590(14) 0.0180(13) -0.0127(12) -0.0043(13)
C10 0.0491(15) 0.0226(12) 0.0399(15) -0.0041(10) 0.0076(12) 0.0104(11)
C16 0.0405(14) 0.0261(12) 0.0566(16) -0.0159(12) 0.0029(12) -0.0059(11)
C1 0.0406(14) 0.0434(16) 0.0564(17) 0.0083(13) 0.0203(13) 0.0109(13)
C18 0.0511(15) 0.0325(13) 0.0315(13) -0.0058(11) -0.0025(11) -0.0053(12)
C5 0.0323(12) 0.0437(15) 0.0497(16) -0.0025(12) 0.0095(11) -0.0027(12)
C14 0.0454(14) 0.0294(13) 0.0465(15) -0.0057(11) 0.0186(12) 0.0087(11)
C22 0.0550(16) 0.0482(16) 0.0225(12) -0.0041(11) 0.0030(11) -0.0005(14)
C19 0.0380(14) 0.0513(17) 0.0406(15) -0.0001(13) -0.0062(11) -0.0191(13)
C15 0.0654(17) 0.0192(11) 0.0283(12) -0.0063(9) 0.0069(12) 0.0065(11)
C21 0.069(2) 0.0421(16) 0.0284(14) 0.0055(11) -0.0124(14) 0.0012(14)
C11 0.0521(15) 0.0193(12) 0.0397(15) 0.0010(10) -0.0012(12) -0.0020(11)

loop_
_atom_type_symbol
_atom_type_description
_atom_type_scat_dispersion_real
_atom_type_scat_dispersion_imag
_atom_type_scat_source
C C 0.0033 0.0016 'International Tables Vol C Tables 4.2.6.8 and 6.1.1.4'
H H 0.0000 0.0000 'International Tables Vol C Tables 4.2.6.8 and 6.1.1.4'
N N 0.0061 0.0033 'International Tables Vol C Tables 4.2.6.8 and 6.1.1.4'
O O 0.0106 0.0060 'International Tables Vol C Tables 4.2.6.8 and 6.1.1.4'
Ti Ti 0.2776 0.4457 'International Tables Vol C Tables 4.2.6.8 and 6.1.1.4'
Cr Cr 0.3209 0.6236 'International Tables Vol C Tables 4.2.6.8 and 6.1.1.4'
Cl Cl 0.1484 0.1585 'International Tables Vol C Tables 4.2.6.8 and 6.1.1.4'

loop_
_geom_angle_atom_site_label_1
_geom_angle_atom_site_label_2
_geom_angle_atom_site_label_3
_geom_angle
_geom_angle_site_symmetry_1
_geom_angle_site_symmetry_3
_geom_angle_publ_flag
O6 Ti C21 137.57(9) . . ?
O6 Ti C20 108.08(9) . . ?
C21 Ti C20 34.69(11) . . ?
O6 Ti C17 130.49(8) . . ?
C21 Ti C17 88.23(10) . . ?
C20 Ti C17 104.44(10) . . ?
O6 Ti C14 90.05(8) . . ?
C21 Ti C14 101.27(10) . . ?
C20 Ti C14 84.79(10) . . ?
C17 Ti C14 56.83(9) . . ?
O6 Ti Cl 95.71(5) . . ?
C21 Ti Cl 104.54(9) . . ?
C20 Ti Cl 134.98(8) . . ?
C17 Ti Cl 86.43(8) . . ?
C14 Ti Cl 133.93(7) . . ?
O6 Ti C13 124.16(8) . . ?
C21 Ti C13 76.23(9) . . ?
C20 Ti C13 76.80(10) . . ?
C17 Ti C13 34.07(9) . . ?
C14 Ti C13 34.14(9) . . ?
Cl Ti C13 120.16(8) . . ?
O6 Ti C16 98.00(8) . . ?
C21 Ti C16 122.39(9) . . ?
C20 Ti C16 133.11(10) . . ?
C17 Ti C16 34.19(9) . . ?
C14 Ti C16 56.35(9) . . ?
Cl Ti C16 77.59(7) . . ?
C13 Ti C16 56.33(9) . . ?
O6 Ti C19 80.92(8) . . ?
C21 Ti C19 56.66(10) . . ?
C20 Ti C19 34.29(9) . . ?
C17 Ti C19 138.71(10) . . ?
C14 Ti C19 105.55(10) . . ?
Cl Ti C19 120.51(8) . . ?
C13 Ti C19 109.34(10) . . ?
C16 Ti C19 161.90(10) . . ?
O6 Ti C22 121.28(8) . . ?
C21 Ti C22 33.88(9) . . ?
C20 Ti C22 56.75(10) . . ?
C17 Ti C22 107.61(9) . . ?
C14 Ti C22 135.14(9) . . ?
Cl Ti C22 78.25(7) . . ?
C13 Ti C22 107.79(9) . . ?
C16 Ti C22 135.40(10) . . ?
C19 Ti C22 55.86(10) . . ?
O6 Ti C15 75.54(7) . . ?
C21 Ti C15 132.06(9) . . ?
C20 Ti C15 118.43(10) . . ?
C17 Ti C15 56.25(9) . . ?
C14 Ti C15 34.03(9) . . ?
Cl Ti C15 104.07(7) . . ?
C13 Ti C15 56.19(8) . . ?
C16 Ti C15 33.36(9) . . ?
C19 Ti C15 131.17(10) . . ?
C22 Ti C15 162.99(9) . . ?
O6 Ti C18 88.54(8) . . ?
C21 Ti C18 56.29(9) . . ?
C20 Ti C18 56.65(9) . . ?
C17 Ti C18 140.89(9) . . ?
C14 Ti C18 138.58(9) . . ?
Cl Ti C18 87.35(7) . . ?
C13 Ti C18 130.48(9) . . ?
C16 Ti C18 164.06(10) . . ?
C19 Ti C18 33.57(9) . . ?
C22 Ti C18 33.50(9) . . ?
C15 Ti C18 161.10(9) . . ?
C1 Cr C3 89.28(11) . . ?
C1 Cr C5 91.32(12) . . ?
C3 Cr C5 176.37(11) . . ?
C1 Cr C4 89.31(12) . . ?
C3 Cr C4 90.87(11) . . ?
C5 Cr C4 92.71(12) . . ?
C1 Cr C2 90.23(11) . . ?
C3 Cr C2 87.88(11) . . ?
C5 Cr C2 88.53(11) . . ?
C4 Cr C2 178.68(11) . . ?
C1 Cr C6 176.58(11) . . ?
C3 Cr C6 92.81(10) . . ?
C5 Cr C6 86.76(10) . . ?
C4 Cr C6 87.96(11) . . ?
C2 Cr C6 92.55(10) . . ?
C8 O6 Ti 140.29(13) . . ?
C6 N C7 177.6(2) . . ?
C12 C7 C8 121.6(2) . . ?
C12 C7 N 119.8(2) . . ?
C8 C7 N 118.53(19) . . ?
O6 C8 C7 119.61(19) . . ?
O6 C8 C9 122.7(2) . . ?
C7 C8 C9 117.71(19) . . ?
O4 C4 Cr 178.8(3) . . ?
O2 C2 Cr 176.7(2) . . ?
C11 C12 C7 119.8(2) . . ?
C11 C12 H9 120.1 . . ?
C7 C12 H9 120.1 . . ?
N C6 Cr 174.14(19) . . ?
C13 C17 C16 108.0(2) . . ?
C13 C17 Ti 73.90(14) . . ?
C16 C17 Ti 74.17(13) . . ?
C13 C17 H17 126.0 . . ?
C16 C17 H17 126.0 . . ?
Ti C17 H17 117.9 . . ?
O3 C3 Cr 177.3(2) . . ?
C21 C20 C19 106.9(3) . . ?
C21 C20 Ti 72.49(15) . . ?
C19 C20 Ti 74.34(14) . . ?
C21 C20 H20 126.6 . . ?
C19 C20 H20 126.6 . . ?
Ti C20 H20 118.6 . . ?
C10 C9 C8 119.9(2) . . ?
C10 C9 H6 120.1 . . ?
C8 C9 H6 120.1 . . ?
C17 C13 C14 107.7(2) . . ?
C17 C13 Ti 72.03(14) . . ?
C14 C13 Ti 72.13(13) . . ?
C17 C13 H13 126.1 . . ?
C14 C13 H13 126.1 . . ?
Ti C13 H13 121.4 . . ?
C11 C10 C9 121.6(2) . . ?
C11 C10 H11 119.2 . . ?
C9 C10 H11 119.2 . . ?
C15 C16 C17 108.2(2) . . ?
C15 C16 Ti 74.03(14) . . ?
C17 C16 Ti 71.64(14) . . ?
C15 C16 H16 125.9 . . ?
C17 C16 H16 125.9 . . ?
Ti C16 H16 120.2 . . ?
O1 C1 Cr 178.9(3) . . ?
C19 C18 C22 108.0(2) . . ?
C19 C18 Ti 72.33(14) . . ?
C22 C18 Ti 72.77(14) . . ?
C19 C18 H18 126.0 . . ?
C22 C18 H18 126.0 . . ?
Ti C18 H18 120.7 . . ?
O5 C5 Cr 177.5(2) . . ?
C13 C14 C15 108.0(2) . . ?
C13 C14 Ti 73.73(14) . . ?
C15 C14 Ti 74.81(14) . . ?
C13 C14 H14 126.0 . . ?
C15 C14 H14 126.0 . . ?
Ti C14 H14 117.4 . . ?
C21 C22 C18 108.3(3) . . ?
C21 C22 Ti 70.99(14) . . ?
C18 C22 Ti 73.72(14) . . ?
C21 C22 H22 125.9 . . ?
C18 C22 H22 125.9 . . ?
Ti C22 H22 121.1 . . ?
C18 C19 C20 108.5(3) . . ?
C18 C19 Ti 74.10(14) . . ?
C20 C19 Ti 71.37(14) . . ?
C18 C19 H19 125.7 . . ?
C20 C19 H19 125.7 . . ?
Ti C19 H19 120.5 . . ?
C16 C15 C14 108.0(2) . . ?
C16 C15 Ti 72.61(13) . . ?
C14 C15 Ti 71.16(13) . . ?
C16 C15 H15 126.0 . . ?
C14 C15 H15 126.0 . . ?
Ti C15 H15 121.9 . . ?
C22 C21 C20 108.4(2) . . ?
C22 C21 Ti 75.13(14) . . ?
C20 C21 Ti 72.82(14) . . ?
C22 C21 H21 125.8 . . ?
C20 C21 H21 125.8 . . ?
Ti C21 H21 118.1 . . ?
C10 C11 C12 119.3(2) . . ?
C10 C11 H10 120.3 . . ?
C12 C11 H10 120.3 . . ?

loop_
_geom_bond_atom_site_label_1
_geom_bond_atom_site_label_2
_geom_bond_distance
_geom_bond_site_symmetry_2
_geom_bond_publ_flag
Ti O6 1.9046(14) . ?
Ti C21 2.355(2) . ?
Ti C20 2.359(2) . ?
Ti C17 2.363(2) . ?
Ti C14 2.366(2) . ?
Ti Cl 2.3766(7) . ?
Ti C13 2.386(2) . ?
Ti C16 2.395(2) . ?
Ti C19 2.397(2) . ?
Ti C22 2.407(2) . ?
Ti C15 2.413(2) . ?
Ti C18 2.419(2) . ?
Cr C1 1.878(3) . ?
Cr C3 1.892(3) . ?
Cr C5 1.897(3) . ?
Cr C4 1.903(3) . ?
Cr C2 1.913(3) . ?
Cr C6 1.995(2) . ?
O6 C8 1.330(2) . ?
N C6 1.158(3) . ?
N C7 1.397(3) . ?
C7 C12 1.389(3) . ?
C7 C8 1.397(3) . ?
C8 C9 1.395(3) . ?
O2 C2 1.135(3) . ?
C4 O4 1.132(3) . ?
O3 C3 1.141(3) . ?
C12 C11 1.375(3) . ?
C12 H9 0.9500 . ?
C17 C13 1.391(4) . ?
C17 C16 1.399(4) . ?
C17 H17 0.9500 . ?
O5 C5 1.143(3) . ?
C20 C21 1.405(4) . ?
C20 C19 1.402(4) . ?
C20 H20 0.9500 . ?
C9 C10 1.390(3) . ?
C9 H6 0.9500 . ?
O1 C1 1.140(3) . ?
C13 C14 1.395(4) . ?
C13 H13 0.9500 . ?
C10 C11 1.373(4) . ?
C10 H11 0.9500 . ?
C16 C15 1.380(4) . ?
C16 H16 0.9500 . ?
C18 C19 1.391(4) . ?
C18 C22 1.391(4) . ?
C18 H18 0.9500 . ?
C14 C15 1.399(4) . ?
C14 H14 0.9500 . ?
C22 C21 1.388(4) . ?
C22 H22 0.9500 . ?
C19 H19 0.9500 . ?
C15 H15 0.9500 . ?
C21 H21 0.9500 . ?
C11 H10 0.9500 . ?
